data_1556177
loop_
_publ_author_name
'Parella, Ramarao'
'Gopalakrishnan, Bojan'
'Babu, Srinivasarao Arulananda'

_publ_section_title
;
 Auxiliary-enabled Pd-catalyzed direct arylation of methylene C(sp3)-H
 bond of cyclopropanes: highly diastereoselective assembling of di- and
 trisubstituted cyclopropanecarboxamides.
;
_journal_issue 13
_journal_name_full 'Organic letters'
_journal_page_first 3238
_journal_page_last 3241
_journal_paper_doi 10.1021/ol4012212
_journal_volume 15
_journal_year 2013
_chemical_formula_moiety 'C25 H20 N2 O'
_chemical_formula_sum 'C25 H20 N2 O'
_chemical_formula_weight 364.43
_space_group_crystal_system monoclinic
_space_group_IT_number 14
_space_group_name_Hall '-P 2ybc'
_space_group_name_H-M_alt 'P 1 21/c 1'
_atom_sites_solution_hydrogens geom
_atom_sites_solution_primary direct
_atom_sites_solution_secondary difmap
_audit_creation_date 2012-10-22T20:34:55-00:00
_audit_creation_method 'WinGX routine CIF_UPDATE'
_cell_angle_alpha 90
_cell_angle_beta 100.970(4)
_cell_angle_gamma 90
_cell_formula_units_Z 4
_cell_length_a 11.075(3)
_cell_length_b 10.665(3)
_cell_length_c 16.846(5)
_cell_measurement_temperature 296(2)
_cell_volume 1953.4(10)
_computing_structure_refinement 'SHELXL-97 (Sheldrick, 1997)'
_computing_structure_solution 'SHELXS-97 (Sheldrick, 1990)'
_diffrn_ambient_temperature 296(2)
_diffrn_measured_fraction_theta_full 0.999
_diffrn_measured_fraction_theta_max 0.997
_diffrn_radiation_monochromator graphite
_diffrn_radiation_type MoK\a
_diffrn_radiation_wavelength 0.71073
_diffrn_reflns_av_R_equivalents 0.0815
_diffrn_reflns_av_unetI/netI 0.0834
_diffrn_reflns_limit_h_max 8
_diffrn_reflns_limit_h_min -13
_diffrn_reflns_limit_k_max 12
_diffrn_reflns_limit_k_min -10
_diffrn_reflns_limit_l_max 20
_diffrn_reflns_limit_l_min -19
_diffrn_reflns_number 8113
_diffrn_reflns_theta_full 25
_diffrn_reflns_theta_max 25.04
_diffrn_reflns_theta_min 2.27
_exptl_absorpt_coefficient_mu 0.076
_exptl_absorpt_correction_type none
_exptl_crystal_density_diffrn 1.239
_exptl_crystal_density_method 'not measured'
_exptl_crystal_F_000 768
_exptl_crystal_size_max 0.3
_exptl_crystal_size_mid 0.2
_exptl_crystal_size_min 0.2
_refine_diff_density_max 0.162
_refine_diff_density_min -0.14
_refine_diff_density_rms 0.038
_refine_ls_extinction_coef 0.0141(16)
_refine_ls_extinction_expression Fc^*^=kFc[1+0.001xFc^2^\l^3^/sin(2\q)]^-1/4^
_refine_ls_extinction_method SHELXL
_refine_ls_goodness_of_fit_ref 0.846
_refine_ls_hydrogen_treatment mixed
_refine_ls_matrix_type full
_refine_ls_number_parameters 254
_refine_ls_number_reflns 3447
_refine_ls_number_restraints 0
_refine_ls_restrained_S_all 0.846
_refine_ls_R_factor_all 0.0955
_refine_ls_R_factor_gt 0.0475
_refine_ls_shift/su_max 0
_refine_ls_shift/su_mean 0
_refine_ls_structure_factor_coef Fsqd
_refine_ls_weighting_details 'calc w=1/[\s^2^(Fo^2^)+(0.0518P)^2^+0.0000P] where P=(Fo^2^+2Fc^2^)/3'
_refine_ls_weighting_scheme calc
_refine_ls_wR_factor_gt 0.1058
_refine_ls_wR_factor_ref 0.1239
_reflns_number_gt 1780
_reflns_number_total 3447
_reflns_threshold_expression >2sigma(I)
_cod_data_source_file ol4012212_si_006.cif
_cod_data_source_block pr868b2_01
_cod_original_cell_volume 1953.5(10)
_cod_database_code 1556177

loop_
_symmetry_equiv_pos_as_xyz
'x, y, z'
'-x, y+1/2, -z+1/2'
'-x, -y, -z'
'x, -y-1/2, z-1/2'

loop_
_atom_site_label
_atom_site_type_symbol
_atom_site_fract_x
_atom_site_fract_y
_atom_site_fract_z
_atom_site_U_iso_or_equiv
_atom_site_adp_type
_atom_site_occupancy
_atom_site_symmetry_multiplicity
_atom_site_calc_flag
_atom_site_refinement_flags
O1 O 0.98567(14) 0.43249(16) 0.15392(9) 0.0822(5) Uani 1 1 d .
N2 N 0.58236(17) 0.28877(17) 0.01807(11) 0.0662(5) Uani 1 1 d .
N3 N 0.80682(16) 0.33768(16) 0.09862(10) 0.0650(5) Uani 1 1 d .
H3 H 0.76 0.2758 0.1054 0.078 Uiso 1 1 calc R
C4 C 0.76348(19) 0.4133(2) 0.03099(12) 0.0560(6) Uani 1 1 d .
C5 C 0.64253(19) 0.3841(2) -0.01084(13) 0.0547(6) Uani 1 1 d .
C6 C 0.5901(2) 0.4564(2) -0.07872(13) 0.0607(6) Uani 1 1 d .
C7 C 0.9119(2) 0.3481(2) 0.15486(12) 0.0568(6) Uani 1 1 d .
C8 C 0.8228(2) 0.4864(2) 0.29476(12) 0.0586(6) Uani 1 1 d .
H8 H 0.8979 0.5028 0.2797 0.07 Uiso 1 1 calc R
C9 C 0.92485(19) 0.2446(2) 0.21486(13) 0.0609(6) Uani 1 1 d .
H9 H 0.9206 0.1613 0.1899 0.073 Uiso 1 1 calc R
C10 C 0.7859(2) 0.3632(2) 0.30187(12) 0.0584(6) Uani 1 1 d .
C11 C 0.9973(2) 0.24587(19) 0.29975(13) 0.0638(6) Uani 1 1 d .
H11 H 1.0277 0.1619 0.3167 0.077 Uiso 1 1 calc R
C12 C 1.1722(2) 0.4004(2) 0.30827(16) 0.0712(7) Uani 1 1 d .
H12 H 1.1774 0.383 0.2549 0.085 Uiso 1 1 calc R
C13 C 1.0817(2) 0.3454(2) 0.34180(14) 0.0615(6) Uani 1 1 d .
C14 C 0.4689(2) 0.4257(3) -0.11633(14) 0.0734(7) Uani 1 1 d .
H14 H 0.43 0.4712 -0.161 0.088 Uiso 1 1 calc R
C15 C 0.7499(2) 0.5845(2) 0.30966(13) 0.0702(7) Uani 1 1 d .
H15 H 0.7762 0.6664 0.3043 0.084 Uiso 1 1 calc R
C16 C 0.8588(2) 0.2513(2) 0.28651(14) 0.0663(6) Uani 1 1 d .
H16 H 0.8211 0.1717 0.2977 0.08 Uiso 1 1 calc R
C17 C 0.6593(2) 0.5530(2) -0.10527(14) 0.0774(7) Uani 1 1 d .
H17 H 0.6262 0.5998 -0.1508 0.093 Uiso 1 1 calc R
C18 C 0.6740(2) 0.3446(3) 0.32495(15) 0.0850(8) Uani 1 1 d .
H18 H 0.6466 0.2632 0.3303 0.102 Uiso 1 1 calc R
C19 C 0.4093(2) 0.3307(3) -0.08777(17) 0.0820(8) Uani 1 1 d .
H19 H 0.3295 0.3098 -0.1126 0.098 Uiso 1 1 calc R
C20 C 0.8276(2) 0.5086(2) 0.00376(14) 0.0688(7) Uani 1 1 d .
H20 H 0.9069 0.5274 0.0307 0.083 Uiso 1 1 calc R
C21 C 0.4693(2) 0.2641(2) -0.02030(16) 0.0770(7) Uani 1 1 d .
H21 H 0.4272 0.1986 -0.0012 0.092 Uiso 1 1 calc R
C22 C 0.6389(3) 0.5641(3) 0.33235(15) 0.0902(9) Uani 1 1 d .
H22 H 0.5899 0.631 0.3422 0.108 Uiso 1 1 calc R
C23 C 1.1604(3) 0.4547(3) 0.4657(2) 0.1071(11) Uani 1 1 d .
H23 H 1.1559 0.4732 0.5191 0.129 Uiso 1 1 calc R
C24 C 1.2563(2) 0.4819(2) 0.3535(2) 0.0924(9) Uani 1 1 d .
H24 H 1.3172 0.5189 0.3303 0.111 Uiso 1 1 calc R
C25 C 1.0761(2) 0.3733(2) 0.42149(15) 0.0854(8) Uani 1 1 d .
H25 H 1.0153 0.3371 0.4453 0.102 Uiso 1 1 calc R
C26 C 0.7745(2) 0.5777(3) -0.06438(15) 0.0806(8) Uani 1 1 d .
H26 H 0.8192 0.6423 -0.0821 0.097 Uiso 1 1 calc R
C27 C 1.2495(3) 0.5077(3) 0.4317(3) 0.1098(13) Uani 1 1 d .
H27 H 1.3062 0.5618 0.4619 0.132 Uiso 1 1 calc R
C28 C 0.6022(3) 0.4437(4) 0.34012(17) 0.1018(10) Uani 1 1 d .
H28 H 0.5276 0.4282 0.3559 0.122 Uiso 1 1 calc R

loop_
_atom_site_aniso_label
_atom_site_aniso_U_11
_atom_site_aniso_U_22
_atom_site_aniso_U_33
_atom_site_aniso_U_23
_atom_site_aniso_U_13
_atom_site_aniso_U_12
O1 0.0687(11) 0.0945(13) 0.0760(11) 0.0145(9) -0.0051(8) -0.0244(10)
N2 0.0596(13) 0.0567(12) 0.0762(13) -0.0136(10) -0.0026(10) -0.0043(10)
N3 0.0568(11) 0.0614(12) 0.0689(12) 0.0056(10) -0.0082(10) -0.0101(9)
C4 0.0531(13) 0.0615(14) 0.0514(13) -0.0040(11) 0.0050(10) 0.0045(11)
C5 0.0493(13) 0.0559(14) 0.0563(13) -0.0138(11) 0.0038(11) 0.0054(11)
C6 0.0603(15) 0.0687(15) 0.0505(13) -0.0123(12) 0.0041(12) 0.0109(12)
C7 0.0546(14) 0.0564(14) 0.0565(13) -0.0075(11) 0.0029(11) -0.0008(12)
C8 0.0546(14) 0.0616(15) 0.0577(13) 0.0036(11) 0.0059(10) 0.0013(12)
C9 0.0665(15) 0.0450(13) 0.0644(14) -0.0069(11) -0.0047(12) 0.0002(11)
C10 0.0549(14) 0.0656(16) 0.0525(13) 0.0130(11) 0.0045(10) -0.0077(12)
C11 0.0708(16) 0.0442(12) 0.0679(15) 0.0019(11) -0.0083(12) 0.0066(11)
C12 0.0568(15) 0.0556(14) 0.0914(18) -0.0008(13) -0.0106(14) 0.0087(13)
C13 0.0603(15) 0.0511(13) 0.0636(15) -0.0009(11) -0.0128(12) 0.0133(12)
C14 0.0747(18) 0.0779(18) 0.0600(15) -0.0187(13) -0.0063(13) 0.0174(15)
C15 0.0771(17) 0.0725(17) 0.0572(14) 0.0032(12) 0.0032(13) 0.0072(14)
C16 0.0711(16) 0.0499(14) 0.0736(15) 0.0112(12) 0.0027(13) -0.0122(12)
C17 0.0795(18) 0.096(2) 0.0553(15) 0.0090(13) 0.0084(13) 0.0122(16)
C18 0.0699(17) 0.101(2) 0.0841(18) 0.0340(16) 0.0142(14) -0.0064(17)
C19 0.0652(16) 0.0812(19) 0.088(2) -0.0317(16) -0.0147(15) 0.0061(15)
C20 0.0538(14) 0.0855(18) 0.0678(16) 0.0066(14) 0.0137(12) 0.0008(13)
C21 0.0672(17) 0.0684(16) 0.0893(18) -0.0208(15) -0.0002(14) -0.0092(14)
C22 0.085(2) 0.122(3) 0.0653(17) 0.0116(17) 0.0174(15) 0.0309(19)
C23 0.119(3) 0.097(2) 0.082(2) -0.0210(19) -0.039(2) 0.022(2)
C24 0.0637(17) 0.0660(18) 0.129(3) 0.0109(18) -0.0292(18) 0.0059(14)
C25 0.0865(18) 0.0909(19) 0.0669(17) -0.0034(15) -0.0152(14) 0.0125(15)
C26 0.0744(18) 0.098(2) 0.0724(17) 0.0220(15) 0.0214(14) 0.0008(15)
C27 0.106(3) 0.0623(19) 0.127(3) -0.007(2) -0.064(2) 0.0108(17)
C28 0.0688(19) 0.148(3) 0.094(2) 0.038(2) 0.0290(16) 0.011(2)

loop_
_atom_type_symbol
_atom_type_description
_atom_type_scat_dispersion_real
_atom_type_scat_dispersion_imag
_atom_type_scat_source
C C 0.0033 0.0016 'International Tables Vol C Tables 4.2.6.8 and 6.1.1.4'
H H 0 0 'International Tables Vol C Tables 4.2.6.8 and 6.1.1.4'
N N 0.0061 0.0033 'International Tables Vol C Tables 4.2.6.8 and 6.1.1.4'
O O 0.0106 0.006 'International Tables Vol C Tables 4.2.6.8 and 6.1.1.4'

loop_
_geom_angle_atom_site_label_1
_geom_angle_atom_site_label_2
_geom_angle_atom_site_label_3
_geom_angle
C21 N2 C5 117.3(2)
C7 N3 C4 129.38(19)
C7 N3 H3 115.3
C4 N3 H3 115.3
C20 C4 N3 125.4(2)
C20 C4 C5 119.7(2)
N3 C4 C5 114.8(2)
N2 C5 C6 123.1(2)
N2 C5 C4 117.8(2)
C6 C5 C4 119.0(2)
C17 C6 C14 123.9(2)
C17 C6 C5 119.5(2)
C14 C6 C5 116.6(2)
O1 C7 N3 122.6(2)
O1 C7 C9 125.4(2)
N3 C7 C9 111.9(2)
C15 C8 C10 120.8(2)
C15 C8 H8 119.6
C10 C8 H8 119.6
C7 C9 C11 127.37(18)
C7 C9 C16 120.27(19)
C11 C9 C16 59.75(14)
C7 C9 H9 113
C11 C9 H9 113
C16 C9 H9 113
C18 C10 C8 117.1(2)
C18 C10 C16 118.6(2)
C8 C10 C16 124.4(2)
C13 C11 C9 128.94(19)
C13 C11 C16 124.55(19)
C9 C11 C16 61.00(14)
C13 C11 H11 111.2
C9 C11 H11 111.2
C16 C11 H11 111.2
C13 C12 C24 120.5(3)
C13 C12 H12 119.8
C24 C12 H12 119.8
C12 C13 C25 118.5(2)
C12 C13 C11 123.1(2)
C25 C13 C11 118.0(2)
C19 C14 C6 120.2(2)
C19 C14 H14 119.9
C6 C14 H14 119.9
C22 C15 C8 121.3(3)
C22 C15 H15 119.4
C8 C15 H15 119.4
C10 C16 C11 125.05(19)
C10 C16 C9 122.10(19)
C11 C16 C9 59.24(14)
C10 C16 H16 113.3
C11 C16 H16 113.3
C9 C16 H16 113.3
C26 C17 C6 119.9(2)
C26 C17 H17 120.1
C6 C17 H17 120.1
C28 C18 C10 121.5(3)
C28 C18 H18 119.3
C10 C18 H18 119.3
C14 C19 C21 118.9(2)
C14 C19 H19 120.6
C21 C19 H19 120.6
C4 C20 C26 120.2(2)
C4 C20 H20 119.9
C26 C20 H20 119.9
N2 C21 C19 123.8(3)
N2 C21 H21 118.1
C19 C21 H21 118.1
C28 C22 C15 118.4(3)
C28 C22 H22 120.8
C15 C22 H22 120.8
C27 C23 C25 120.3(3)
C27 C23 H23 119.8
C25 C23 H23 119.8
C27 C24 C12 120.1(3)
C27 C24 H24 119.9
C12 C24 H24 119.9
C23 C25 C13 120.3(3)
C23 C25 H25 119.8
C13 C25 H25 119.8
C17 C26 C20 121.6(2)
C17 C26 H26 119.2
C20 C26 H26 119.2
C23 C27 C24 120.2(3)
C23 C27 H27 119.9
C24 C27 H27 119.9
C22 C28 C18 121.0(3)
C22 C28 H28 119.5
C18 C28 H28 119.5

loop_
_geom_bond_atom_site_label_1
_geom_bond_atom_site_label_2
_geom_bond_distance
O1 C7 1.218(2)
N2 C21 1.322(3)
N2 C5 1.356(3)
N3 C7 1.358(2)
N3 C4 1.404(3)
N3 H3 0.86
C4 C20 1.368(3)
C4 C5 1.424(3)
C5 C6 1.409(3)
C6 C17 1.408(3)
C6 C14 1.409(3)
C7 C9 1.485(3)
C8 C15 1.374(3)
C8 C10 1.388(3)
C8 H8 0.93
C9 C11 1.501(3)
C9 C16 1.528(3)
C9 H9 0.98
C10 C18 1.382(3)
C10 C16 1.491(3)
C11 C13 1.500(3)
C11 C16 1.509(3)
C11 H11 0.98
C12 C13 1.372(3)
C12 C24 1.390(3)
C12 H12 0.93
C13 C25 1.388(3)
C14 C19 1.347(3)
C14 H14 0.93
C15 C22 1.372(4)
C15 H15 0.93
C16 H16 0.98
C17 C26 1.355(3)
C17 H17 0.93
C18 C28 1.376(4)
C18 H18 0.93
C19 C21 1.397(3)
C19 H19 0.93
C20 C26 1.397(3)
C20 H20 0.93
C21 H21 0.93
C22 C28 1.361(4)
C22 H22 0.93
C23 C27 1.355(4)
C23 C25 1.384(4)
C23 H23 0.93
C24 C27 1.362(4)
C24 H24 0.93
C25 H25 0.93
C26 H26 0.93
C27 H27 0.93
C28 H28 0.93

loop_
_geom_torsion_atom_site_label_1
_geom_torsion_atom_site_label_2
_geom_torsion_atom_site_label_3
_geom_torsion_atom_site_label_4
_geom_torsion
C7 N3 C4 C20 7.0(3)
C7 N3 C4 C5 -173.42(19)
C21 N2 C5 C6 0.1(3)
C21 N2 C5 C4 178.69(19)
C20 C4 C5 N2 179.83(19)
N3 C4 C5 N2 0.2(3)
C20 C4 C5 C6 -1.5(3)
N3 C4 C5 C6 178.86(17)
N2 C5 C6 C17 -179.4(2)
C4 C5 C6 C17 2.0(3)
N2 C5 C6 C14 0.4(3)
C4 C5 C6 C14 -178.19(19)
C4 N3 C7 O1 1.5(3)
C4 N3 C7 C9 -177.6(2)
O1 C7 C9 C11 25.5(4)
N3 C7 C9 C11 -155.5(2)
O1 C7 C9 C16 98.7(3)
N3 C7 C9 C16 -82.2(2)
C15 C8 C10 C18 -0.5(3)
C15 C8 C10 C16 179.7(2)
C7 C9 C11 C13 -5.9(4)
C16 C9 C11 C13 -112.7(3)
C7 C9 C11 C16 106.8(3)
C24 C12 C13 C25 0.1(3)
C24 C12 C13 C11 -172.85(19)
C9 C11 C13 C12 -48.5(3)
C16 C11 C13 C12 -127.0(2)
C9 C11 C13 C25 138.5(2)
C16 C11 C13 C25 60.0(3)
C17 C6 C14 C19 179.2(2)
C5 C6 C14 C19 -0.6(3)
C10 C8 C15 C22 0.3(3)
C18 C10 C16 C11 -149.5(2)
C8 C10 C16 C11 30.4(3)
C18 C10 C16 C9 137.8(2)
C8 C10 C16 C9 -42.3(3)
C13 C11 C16 C10 9.6(4)
C9 C11 C16 C10 -109.8(2)
C13 C11 C16 C9 119.4(2)
C7 C9 C16 C10 -3.7(3)
C11 C9 C16 C10 114.6(2)
C7 C9 C16 C11 -118.2(2)
C14 C6 C17 C26 178.6(2)
C5 C6 C17 C26 -1.6(3)
C8 C10 C18 C28 0.1(3)
C16 C10 C18 C28 179.9(2)
C6 C14 C19 C21 0.3(4)
N3 C4 C20 C26 -179.9(2)
C5 C4 C20 C26 0.5(3)
C5 N2 C21 C19 -0.4(3)
C14 C19 C21 N2 0.2(4)
C8 C15 C22 C28 0.2(4)
C13 C12 C24 C27 0.1(3)
C27 C23 C25 C13 -0.2(4)
C12 C13 C25 C23 -0.1(3)
C11 C13 C25 C23 173.2(2)
C6 C17 C26 C20 0.6(4)
C4 C20 C26 C17 -0.1(4)
C25 C23 C27 C24 0.5(5)
C12 C24 C27 C23 -0.4(4)
C15 C22 C28 C18 -0.6(4)
C10 C18 C28 C22 0.4(4)
